data_7151025
loop_
_publ_author_name
'Driller, Katrin Marie'
'Libnow, Stefanie'
'Hein, Martin'
'Harms, Manuela'
'Wende, Kristian'
'Lalk, Michael'
'Michalik, Dirk'
'Reinke, Helmut'
'Langer, Peter'

_publ_section_title
;
 Synthesis of 6H-indolo[2,3-b]quinoxaline-N-glycosides and their
 cytotoxic activity against human ceratinocytes (HaCaT)
;
_journal_issue 22
_journal_name_full 'Organic &amp; Biomolecular Chemistry'
_journal_page_first 4218
_journal_page_last 4223
_journal_paper_doi 10.1039/b812308j
_journal_volume 6
_journal_year 2008
_chemical_absolute_configuration syn
_chemical_formula_moiety 'C26 H25 N3 O7'
_chemical_formula_sum 'C26 H25 N3 O7'
_chemical_formula_weight 491.49
_chemical_melting_point 514
_chemical_name_systematic
;
6-(2',3',4'-Tri-O-acetyl-\b-L-rhamnopyranosyl)indolo[2,3-b]quinoxaline
;
_space_group_IT_number 19
_symmetry_cell_setting orthorhombic
_symmetry_space_group_name_Hall 'P 2ac 2ab'
_symmetry_space_group_name_H-M 'P 21 21 21'
_atom_sites_solution_hydrogens geom
_atom_sites_solution_primary direct
_atom_sites_solution_secondary difmap
_audit_creation_method SHELXL-97
_cell_angle_alpha 90.00
_cell_angle_beta 90.00
_cell_angle_gamma 90.00
_cell_formula_units_Z 4
_cell_length_a 6.3601(2)
_cell_length_b 11.2214(5)
_cell_length_c 35.0578(15)
_cell_measurement_reflns_used 3805
_cell_measurement_temperature 298(2)
_cell_measurement_theta_max 21.66
_cell_measurement_theta_min 2.32
_cell_volume 2502.05(17)
_computing_cell_refinement 'Bruker SMART'
_computing_data_collection 'Bruker SMART'
_computing_data_reduction 'Bruker SAINT'
_computing_molecular_graphics 'Bruker SHELXTL'
_computing_publication_material 'Bruker SHELXTL'
_computing_structure_refinement 'Bruker SHELXTL'
_computing_structure_solution 'Bruker SHELXTL'
_diffrn_ambient_temperature 298(2)
_diffrn_measured_fraction_theta_full 0.999
_diffrn_measured_fraction_theta_max 0.999
_diffrn_measurement_device_type 'CCD area detector'
_diffrn_measurement_method 'phi and omega scans'
_diffrn_radiation_monochromator graphite
_diffrn_radiation_source 'fine-focus sealed tube'
_diffrn_radiation_type MoK\a
_diffrn_radiation_wavelength 0.71073
_diffrn_reflns_av_R_equivalents 0.0319
_diffrn_reflns_av_sigmaI/netI 0.0251
_diffrn_reflns_limit_h_max 7
_diffrn_reflns_limit_h_min -5
_diffrn_reflns_limit_k_max 12
_diffrn_reflns_limit_k_min -13
_diffrn_reflns_limit_l_max 40
_diffrn_reflns_limit_l_min -41
_diffrn_reflns_number 14471
_diffrn_reflns_theta_full 24.66
_diffrn_reflns_theta_max 24.66
_diffrn_reflns_theta_min 2.15
_exptl_absorpt_coefficient_mu 0.096
_exptl_absorpt_correction_T_max 0.9924
_exptl_absorpt_correction_T_min 0.9428
_exptl_absorpt_correction_type multi-scan
_exptl_absorpt_process_details 'SADABS; (Bruker, 2005)'
_exptl_crystal_colour colourless
_exptl_crystal_density_diffrn 1.305
_exptl_crystal_density_method 'not measured'
_exptl_crystal_description prism
_exptl_crystal_F_000 1032
_exptl_crystal_size_max 0.62
_exptl_crystal_size_mid 0.11
_exptl_crystal_size_min 0.08
_refine_diff_density_max 0.149
_refine_diff_density_min -0.131
_refine_diff_density_rms 0.031
_refine_ls_abs_structure_details 'Flack H D (1983), Acta Cryst. A39, 876-881'
_refine_ls_abs_structure_Flack 0(10)
_refine_ls_extinction_method none
_refine_ls_goodness_of_fit_ref 1.068
_refine_ls_hydrogen_treatment constr
_refine_ls_matrix_type full
_refine_ls_number_parameters 329
_refine_ls_number_reflns 2482
_refine_ls_number_restraints 0
_refine_ls_restrained_S_all 1.068
_refine_ls_R_factor_all 0.0510
_refine_ls_R_factor_gt 0.0359
_refine_ls_shift/su_max 0.031
_refine_ls_shift/su_mean 0.001
_refine_ls_structure_factor_coef Fsqd
_refine_ls_weighting_details 'calc w=1/[\s^2^(Fo^2^)+(0.0486P)^2^+0.2577P] where P=(Fo^2^+2Fc^2^)/3'
_refine_ls_weighting_scheme calc
_refine_ls_wR_factor_gt 0.0832
_refine_ls_wR_factor_ref 0.0904
_reflns_number_gt 2028
_reflns_number_total 2482
_reflns_threshold_expression >2sigma(I)
_cod_data_source_file b812308j.txt
_cod_data_source_block slp175a
_cod_depositor_comments
;
The following automatic conversions were performed:
'_symmetry_cell_setting' value 'Orthorhombic' changed to 'orthorhombic'
according to '/home/saulius/struct/CIF-dictionaries/cif_core.dic'
dictionary named 'cif_core.dic' version 2.4.1 from 2010-06-29.

Automatic conversion script
Id: cif_fix_enum 1527 2010-12-29 10:47:43Z saulius 
;
_cod_original_sg_symbol_H-M 'P2(1)2(1)2(1) '
_cod_database_code 7151025

loop_
_symmetry_equiv_pos_as_xyz
'x, y, z'
'-x+1/2, -y, z+1/2'
'-x, y+1/2, -z+1/2'
'x+1/2, -y+1/2, -z'

loop_
_atom_site_label
_atom_site_type_symbol
_atom_site_fract_x
_atom_site_fract_y
_atom_site_fract_z
_atom_site_U_iso_or_equiv
_atom_site_adp_type
_atom_site_occupancy
_atom_site_symmetry_multiplicity
_atom_site_calc_flag
_atom_site_refinement_flags
_atom_site_disorder_assembly
_atom_site_disorder_group
O1 O -0.5668(3) -0.33249(15) -0.09664(5) 0.0427(5) Uani 1 1 d . . .
O2 O -0.4530(3) -0.22283(16) -0.16729(5) 0.0446(5) Uani 1 1 d . . .
O3 O -0.2189(6) -0.1012(3) -0.19318(9) 0.1221(13) Uani 1 1 d . . .
O4 O -0.2245(3) -0.41438(19) -0.19340(6) 0.0550(6) Uani 1 1 d . . .
O5 O 0.1056(4) -0.3532(3) -0.18209(8) 0.0854(8) Uani 1 1 d . . .
O6 O -0.4016(4) -0.59988(17) -0.14835(7) 0.0661(7) Uani 1 1 d . . .
O7 O -0.6598(8) -0.6407(3) -0.18895(10) 0.1301(15) Uani 1 1 d . . .
N1 N -0.4089(4) -0.14855(19) -0.08712(6) 0.0408(5) Uani 1 1 d . . .
N2 N -0.1019(4) -0.14752(19) -0.04782(6) 0.0402(5) Uani 1 1 d . . .
N3 N -0.2192(4) 0.09843(19) -0.03476(6) 0.0424(6) Uani 1 1 d . . .
C1 C -0.3778(4) -0.2684(2) -0.10119(7) 0.0396(7) Uani 1 1 d . . .
H1 H -0.2716 -0.3063 -0.0850 0.048 Uiso 1 1 calc R . .
C2 C -0.2986(4) -0.2738(2) -0.14212(7) 0.0406(7) Uani 1 1 d . . .
H2 H -0.1652 -0.2307 -0.1444 0.049 Uiso 1 1 calc R . .
C3 C -0.2689(5) -0.4036(2) -0.15311(7) 0.0415(7) Uani 1 1 d . . .
H3 H -0.1507 -0.4366 -0.1386 0.050 Uiso 1 1 calc R . .
C4 C -0.4639(5) -0.4763(2) -0.14485(8) 0.0434(7) Uani 1 1 d . . .
H4 H -0.5767 -0.4570 -0.1629 0.052 Uiso 1 1 calc R . .
C5 C -0.5358(5) -0.4575(2) -0.10372(8) 0.0432(7) Uani 1 1 d . . .
H5 H -0.4263 -0.4871 -0.0865 0.052 Uiso 1 1 calc R . .
C6 C -0.7395(5) -0.5190(3) -0.09429(9) 0.0579(8) Uani 1 1 d . . .
H6A H -0.8532 -0.4792 -0.1070 0.087 Uiso 1 1 calc R . .
H6B H -0.7621 -0.5166 -0.0672 0.087 Uiso 1 1 calc R . .
H6C H -0.7331 -0.6004 -0.1026 0.087 Uiso 1 1 calc R . .
C7 C -0.3928(6) -0.1399(3) -0.19238(9) 0.0594(9) Uani 1 1 d . . .
C8 C -0.5664(7) -0.1052(3) -0.21790(10) 0.0815(12) Uani 1 1 d . . .
H8A H -0.5122 -0.0579 -0.2385 0.122 Uiso 1 1 calc R . .
H8B H -0.6681 -0.0597 -0.2038 0.122 Uiso 1 1 calc R . .
H8C H -0.6321 -0.1755 -0.2280 0.122 Uiso 1 1 calc R . .
C9 C -0.0260(6) -0.3861(3) -0.20410(11) 0.0665(10) Uani 1 1 d . . .
C10 C 0.0002(9) -0.3972(5) -0.24622(13) 0.125(2) Uani 1 1 d . . .
H10A H 0.1276 -0.3581 -0.2539 0.188 Uiso 1 1 calc R . .
H10B H -0.1173 -0.3607 -0.2588 0.188 Uiso 1 1 calc R . .
H10C H 0.0072 -0.4800 -0.2531 0.188 Uiso 1 1 calc R . .
C11 C -0.5055(9) -0.6704(3) -0.17222(12) 0.0830(14) Uani 1 1 d . . .
C12 C -0.4023(10) -0.7907(3) -0.17396(12) 0.126(2) Uani 1 1 d . . .
H12A H -0.2674 -0.7835 -0.1860 0.189 Uiso 1 1 calc R . .
H12B H -0.4890 -0.8442 -0.1884 0.189 Uiso 1 1 calc R . .
H12C H -0.3846 -0.8211 -0.1486 0.189 Uiso 1 1 calc R . .
C13 C -0.5648(5) -0.0647(2) -0.09661(7) 0.0381(6) Uani 1 1 d . . .
C14 C -0.7452(5) -0.0773(2) -0.11886(7) 0.0455(7) Uani 1 1 d . . .
H14 H -0.7776 -0.1494 -0.1306 0.055 Uiso 1 1 calc R . .
C15 C -0.8735(5) 0.0205(3) -0.12293(9) 0.0517(8) Uani 1 1 d . . .
H15 H -0.9933 0.0142 -0.1380 0.062 Uiso 1 1 calc R . .
C16 C -0.8290(5) 0.1292(3) -0.10509(9) 0.0546(8) Uani 1 1 d . . .
H16 H -0.9190 0.1936 -0.1085 0.066 Uiso 1 1 calc R . .
C17 C -0.6525(5) 0.1413(3) -0.08245(8) 0.0486(8) Uani 1 1 d . . .
H17 H -0.6235 0.2132 -0.0703 0.058 Uiso 1 1 calc R . .
C18 C -0.5195(4) 0.0444(2) -0.07817(7) 0.0386(7) Uani 1 1 d . . .
C19 C -0.3283(4) 0.0262(2) -0.05660(7) 0.0376(7) Uani 1 1 d . . .
C20 C -0.2663(5) -0.0956(2) -0.06265(7) 0.0364(6) Uani 1 1 d . . .
C21 C 0.0144(5) -0.0729(2) -0.02485(7) 0.0392(7) Uani 1 1 d . . .
C22 C 0.1976(5) -0.1183(3) -0.00764(7) 0.0477(8) Uani 1 1 d . . .
H22 H 0.2355 -0.1974 -0.0115 0.057 Uiso 1 1 calc R . .
C23 C 0.3202(5) -0.0466(3) 0.01469(8) 0.0534(8) Uani 1 1 d . . .
H23 H 0.4396 -0.0778 0.0263 0.064 Uiso 1 1 calc R . .
C24 C 0.2674(6) 0.0736(3) 0.02025(8) 0.0559(8) Uani 1 1 d . . .
H24 H 0.3541 0.1219 0.0350 0.067 Uiso 1 1 calc R . .
C25 C 0.0901(5) 0.1202(3) 0.00421(7) 0.0493(8) Uani 1 1 d . . .
H25 H 0.0559 0.1997 0.0083 0.059 Uiso 1 1 calc R . .
C26 C -0.0419(5) 0.0483(2) -0.01860(7) 0.0395(7) Uani 1 1 d . . .

loop_
_atom_site_aniso_label
_atom_site_aniso_U_11
_atom_site_aniso_U_22
_atom_site_aniso_U_33
_atom_site_aniso_U_23
_atom_site_aniso_U_13
_atom_site_aniso_U_12
O1 0.0448(11) 0.0340(10) 0.0494(11) -0.0021(8) 0.0022(10) -0.0016(9)
O2 0.0447(12) 0.0430(11) 0.0462(10) 0.0052(9) -0.0047(9) -0.0028(9)
O3 0.107(3) 0.138(3) 0.121(2) 0.072(2) -0.027(2) -0.062(2)
O4 0.0431(13) 0.0671(14) 0.0548(12) -0.0201(10) 0.0077(11) -0.0110(11)
O5 0.0432(14) 0.106(2) 0.107(2) -0.0207(17) 0.0038(15) -0.0076(15)
O6 0.0795(17) 0.0336(11) 0.0851(16) -0.0128(11) 0.0074(14) 0.0043(11)
O7 0.182(4) 0.089(2) 0.119(3) -0.031(2) -0.048(3) -0.033(3)
N1 0.0446(14) 0.0335(12) 0.0445(12) -0.0048(9) -0.0068(11) -0.0010(12)
N2 0.0478(15) 0.0336(12) 0.0391(12) -0.0003(10) -0.0020(11) -0.0033(11)
N3 0.0499(16) 0.0359(12) 0.0413(12) -0.0048(10) 0.0033(12) -0.0027(12)
C1 0.0441(17) 0.0316(15) 0.0432(15) -0.0021(11) -0.0061(13) -0.0004(13)
C2 0.0320(16) 0.0435(16) 0.0462(15) -0.0027(12) -0.0045(13) -0.0077(13)
C3 0.0350(16) 0.0441(15) 0.0456(15) -0.0076(12) -0.0053(13) 0.0037(13)
C4 0.0456(18) 0.0306(14) 0.0541(16) -0.0036(12) -0.0043(14) 0.0005(13)
C5 0.0464(18) 0.0326(14) 0.0507(16) 0.0037(12) -0.0062(14) -0.0005(13)
C6 0.061(2) 0.0453(17) 0.0675(19) 0.0047(14) 0.0055(18) -0.0102(17)
C7 0.073(3) 0.0514(19) 0.0537(19) 0.0068(15) -0.0067(19) -0.0132(19)
C8 0.109(3) 0.071(2) 0.064(2) 0.0162(18) -0.019(2) 0.005(3)
C9 0.047(2) 0.073(2) 0.080(2) -0.0258(19) 0.017(2) -0.0101(19)
C10 0.101(3) 0.179(5) 0.096(3) -0.055(3) 0.050(3) -0.054(4)
C11 0.127(4) 0.049(2) 0.073(3) -0.018(2) 0.034(3) -0.020(3)
C12 0.211(6) 0.049(2) 0.118(4) -0.026(2) 0.078(4) -0.009(3)
C13 0.0375(16) 0.0389(15) 0.0378(14) 0.0007(11) 0.0011(13) -0.0009(13)
C14 0.0451(19) 0.0454(16) 0.0460(15) -0.0036(12) -0.0006(15) -0.0024(15)
C15 0.0407(18) 0.060(2) 0.0548(17) 0.0046(15) -0.0035(14) 0.0015(16)
C16 0.050(2) 0.0497(19) 0.064(2) 0.0042(15) 0.0012(17) 0.0125(15)
C17 0.052(2) 0.0406(16) 0.0530(17) -0.0010(13) 0.0031(16) 0.0048(15)
C18 0.0414(18) 0.0377(15) 0.0368(14) 0.0007(11) 0.0064(13) 0.0015(13)
C19 0.0449(17) 0.0342(14) 0.0336(13) -0.0009(11) 0.0049(13) -0.0043(12)
C20 0.0423(17) 0.0334(13) 0.0335(13) -0.0007(10) -0.0003(13) -0.0041(13)
C21 0.0462(18) 0.0407(15) 0.0307(12) 0.0017(11) 0.0000(12) -0.0087(13)
C22 0.053(2) 0.0455(17) 0.0446(16) 0.0063(13) -0.0078(15) -0.0064(15)
C23 0.053(2) 0.064(2) 0.0423(16) 0.0070(14) -0.0077(14) -0.0106(16)
C24 0.063(2) 0.065(2) 0.0397(15) -0.0010(14) -0.0053(16) -0.0225(19)
C25 0.063(2) 0.0444(17) 0.0401(15) -0.0088(12) -0.0005(16) -0.0125(16)
C26 0.0466(18) 0.0387(15) 0.0332(13) -0.0016(11) 0.0022(13) -0.0074(14)

loop_
_atom_type_symbol
_atom_type_description
_atom_type_scat_dispersion_real
_atom_type_scat_dispersion_imag
_atom_type_scat_source
C C 0.0033 0.0000 'International Tables Vol C Tables 4.2.6.8 and 6.1.1.4'
H H 0.0000 0.0000 'International Tables Vol C Tables 4.2.6.8 and 6.1.1.4'
N N 0.0061 0.0000 'International Tables Vol C Tables 4.2.6.8 and 6.1.1.4'
O O 0.0106 0.0000 'International Tables Vol C Tables 4.2.6.8 and 6.1.1.4'

loop_
_geom_angle_atom_site_label_1
_geom_angle_atom_site_label_2
_geom_angle_atom_site_label_3
_geom_angle
_geom_angle_site_symmetry_1
_geom_angle_site_symmetry_3
_geom_angle_publ_flag
C1 O1 C5 111.2(2) . . ?
C7 O2 C2 119.0(2) . . ?
C9 O4 C3 115.7(2) . . ?
C11 O6 C4 119.2(3) . . ?
C20 N1 C13 108.8(2) . . ?
C20 N1 C1 121.4(2) . . ?
C13 N1 C1 129.6(2) . . ?
C20 N2 C21 113.1(2) . . ?
C19 N3 C26 114.8(2) . . ?
O1 C1 N1 108.6(2) . . ?
O1 C1 C2 111.6(2) . . ?
N1 C1 C2 113.8(2) . . ?
O1 C1 H1 107.5 . . ?
N1 C1 H1 107.5 . . ?
C2 C1 H1 107.5 . . ?
O2 C2 C3 108.1(2) . . ?
O2 C2 C1 109.7(2) . . ?
C3 C2 C1 108.6(2) . . ?
O2 C2 H2 110.2 . . ?
C3 C2 H2 110.2 . . ?
C1 C2 H2 110.2 . . ?
O4 C3 C4 107.6(2) . . ?
O4 C3 C2 110.6(2) . . ?
C4 C3 C2 111.5(2) . . ?
O4 C3 H3 109.0 . . ?
C4 C3 H3 109.0 . . ?
C2 C3 H3 109.0 . . ?
O6 C4 C3 106.0(2) . . ?
O6 C4 C5 107.1(2) . . ?
C3 C4 C5 110.6(2) . . ?
O6 C4 H4 111.0 . . ?
C3 C4 H4 111.0 . . ?
C5 C4 H4 111.0 . . ?
O1 C5 C6 107.0(2) . . ?
O1 C5 C4 109.8(2) . . ?
C6 C5 C4 113.7(2) . . ?
O1 C5 H5 108.8 . . ?
C6 C5 H5 108.8 . . ?
C4 C5 H5 108.8 . . ?
C5 C6 H6A 109.5 . . ?
C5 C6 H6B 109.5 . . ?
H6A C6 H6B 109.5 . . ?
C5 C6 H6C 109.5 . . ?
H6A C6 H6C 109.5 . . ?
H6B C6 H6C 109.5 . . ?
O3 C7 O2 122.5(3) . . ?
O3 C7 C8 125.9(3) . . ?
O2 C7 C8 111.6(3) . . ?
C7 C8 H8A 109.5 . . ?
C7 C8 H8B 109.5 . . ?
H8A C8 H8B 109.5 . . ?
C7 C8 H8C 109.5 . . ?
H8A C8 H8C 109.5 . . ?
H8B C8 H8C 109.5 . . ?
O5 C9 O4 123.0(3) . . ?
O5 C9 C10 125.9(4) . . ?
O4 C9 C10 111.0(3) . . ?
C9 C10 H10A 109.5 . . ?
C9 C10 H10B 109.5 . . ?
H10A C10 H10B 109.5 . . ?
C9 C10 H10C 109.5 . . ?
H10A C10 H10C 109.5 . . ?
H10B C10 H10C 109.5 . . ?
O7 C11 O6 123.6(4) . . ?
O7 C11 C12 126.3(5) . . ?
O6 C11 C12 110.1(5) . . ?
C11 C12 H12A 109.5 . . ?
C11 C12 H12B 109.5 . . ?
H12A C12 H12B 109.5 . . ?
C11 C12 H12C 109.5 . . ?
H12A C12 H12C 109.5 . . ?
H12B C12 H12C 109.5 . . ?
C14 C13 N1 130.1(2) . . ?
C14 C13 C18 120.7(2) . . ?
N1 C13 C18 109.1(2) . . ?
C15 C14 C13 117.8(3) . . ?
C15 C14 H14 121.1 . . ?
C13 C14 H14 121.1 . . ?
C14 C15 C16 122.0(3) . . ?
C14 C15 H15 119.0 . . ?
C16 C15 H15 119.0 . . ?
C17 C16 C15 120.4(3) . . ?
C17 C16 H16 119.8 . . ?
C15 C16 H16 119.8 . . ?
C16 C17 C18 118.7(3) . . ?
C16 C17 H17 120.6 . . ?
C18 C17 H17 120.6 . . ?
C17 C18 C13 120.4(3) . . ?
C17 C18 C19 132.9(3) . . ?
C13 C18 C19 106.7(2) . . ?
N3 C19 C20 121.8(2) . . ?
N3 C19 C18 131.4(3) . . ?
C20 C19 C18 106.7(2) . . ?
N2 C20 N1 125.5(2) . . ?
N2 C20 C19 125.8(2) . . ?
N1 C20 C19 108.7(2) . . ?
N2 C21 C22 118.4(3) . . ?
N2 C21 C26 122.4(3) . . ?
C22 C21 C26 119.2(3) . . ?
C23 C22 C21 120.3(3) . . ?
C23 C22 H22 119.8 . . ?
C21 C22 H22 119.8 . . ?
C22 C23 C24 120.6(3) . . ?
C22 C23 H23 119.7 . . ?
C24 C23 H23 119.7 . . ?
C25 C24 C23 120.6(3) . . ?
C25 C24 H24 119.7 . . ?
C23 C24 H24 119.7 . . ?
C24 C25 C26 120.4(3) . . ?
C24 C25 H25 119.8 . . ?
C26 C25 H25 119.8 . . ?
N3 C26 C25 119.0(3) . . ?
N3 C26 C21 122.1(2) . . ?
C25 C26 C21 118.9(3) . . ?

loop_
_geom_bond_atom_site_label_1
_geom_bond_atom_site_label_2
_geom_bond_distance
_geom_bond_site_symmetry_2
_geom_bond_publ_flag
O1 C1 1.410(3) . ?
O1 C5 1.438(3) . ?
O2 C7 1.337(4) . ?
O2 C2 1.439(3) . ?
O3 C7 1.188(4) . ?
O4 C9 1.355(4) . ?
O4 C3 1.445(3) . ?
O5 C9 1.197(4) . ?
O6 C11 1.328(5) . ?
O6 C4 1.448(3) . ?
O7 C11 1.191(6) . ?
N1 C20 1.382(3) . ?
N1 C13 1.407(3) . ?
N1 C1 1.446(3) . ?
N2 C20 1.305(3) . ?
N2 C21 1.378(3) . ?
N3 C19 1.313(3) . ?
N3 C26 1.382(4) . ?
C1 C2 1.522(4) . ?
C1 H1 0.9800 . ?
C2 C3 1.519(4) . ?
C2 H2 0.9800 . ?
C3 C4 1.512(4) . ?
C3 H3 0.9800 . ?
C4 C5 1.527(4) . ?
C4 H4 0.9800 . ?
C5 C6 1.504(4) . ?
C5 H5 0.9800 . ?
C6 H6A 0.9600 . ?
C6 H6B 0.9600 . ?
C6 H6C 0.9600 . ?
C7 C8 1.474(5) . ?
C8 H8A 0.9600 . ?
C8 H8B 0.9600 . ?
C8 H8C 0.9600 . ?
C9 C10 1.491(5) . ?
C10 H10A 0.9600 . ?
C10 H10B 0.9600 . ?
C10 H10C 0.9600 . ?
C11 C12 1.501(6) . ?
C12 H12A 0.9600 . ?
C12 H12B 0.9600 . ?
C12 H12C 0.9600 . ?
C13 C14 1.395(4) . ?
C13 C18 1.415(4) . ?
C14 C15 1.374(4) . ?
C14 H14 0.9300 . ?
C15 C16 1.400(4) . ?
C15 H15 0.9300 . ?
C16 C17 1.382(4) . ?
C16 H16 0.9300 . ?
C17 C18 1.386(4) . ?
C17 H17 0.9300 . ?
C18 C19 1.447(4) . ?
C19 C20 1.439(4) . ?
C21 C22 1.407(4) . ?
C21 C26 1.423(4) . ?
C22 C23 1.366(4) . ?
C22 H22 0.9300 . ?
C23 C24 1.404(4) . ?
C23 H23 0.9300 . ?
C24 C25 1.365(4) . ?
C24 H24 0.9300 . ?
C25 C26 1.412(4) . ?
C25 H25 0.9300 . ?

loop_
_geom_torsion_atom_site_label_1
_geom_torsion_atom_site_label_2
_geom_torsion_atom_site_label_3
_geom_torsion_atom_site_label_4
_geom_torsion
_geom_torsion_site_symmetry_1
_geom_torsion_site_symmetry_2
_geom_torsion_site_symmetry_3
_geom_torsion_site_symmetry_4
_geom_torsion_publ_flag
C5 O1 C1 N1 -169.7(2) . . . . ?
C5 O1 C1 C2 64.0(3) . . . . ?
C20 N1 C1 O1 132.1(2) . . . . ?
C13 N1 C1 O1 -53.3(3) . . . . ?
C20 N1 C1 C2 -102.9(3) . . . . ?
C13 N1 C1 C2 71.8(4) . . . . ?
C7 O2 C2 C3 -112.2(3) . . . . ?
C7 O2 C2 C1 129.5(2) . . . . ?
O1 C1 C2 O2 60.3(3) . . . . ?
N1 C1 C2 O2 -63.1(3) . . . . ?
O1 C1 C2 C3 -57.6(3) . . . . ?
N1 C1 C2 C3 179.0(2) . . . . ?
C9 O4 C3 C4 -161.0(3) . . . . ?
C9 O4 C3 C2 76.9(3) . . . . ?
O2 C2 C3 O4 52.5(3) . . . . ?
C1 C2 C3 O4 171.3(2) . . . . ?
O2 C2 C3 C4 -67.3(3) . . . . ?
C1 C2 C3 C4 51.6(3) . . . . ?
C11 O6 C4 C3 -124.4(3) . . . . ?
C11 O6 C4 C5 117.4(3) . . . . ?
O4 C3 C4 O6 70.9(3) . . . . ?
C2 C3 C4 O6 -167.6(2) . . . . ?
O4 C3 C4 C5 -173.3(2) . . . . ?
C2 C3 C4 C5 -51.8(3) . . . . ?
C1 O1 C5 C6 174.4(2) . . . . ?
C1 O1 C5 C4 -61.8(3) . . . . ?
O6 C4 C5 O1 170.5(2) . . . . ?
C3 C4 C5 O1 55.4(3) . . . . ?
O6 C4 C5 C6 -69.7(3) . . . . ?
C3 C4 C5 C6 175.2(2) . . . . ?
C2 O2 C7 O3 -4.7(5) . . . . ?
C2 O2 C7 C8 175.2(3) . . . . ?
C3 O4 C9 O5 -0.6(5) . . . . ?
C3 O4 C9 C10 -178.5(3) . . . . ?
C4 O6 C11 O7 -6.4(6) . . . . ?
C4 O6 C11 C12 174.8(3) . . . . ?
C20 N1 C13 C14 -176.9(3) . . . . ?
C1 N1 C13 C14 7.9(5) . . . . ?
C20 N1 C13 C18 0.7(3) . . . . ?
C1 N1 C13 C18 -174.5(2) . . . . ?
N1 C13 C14 C15 179.0(3) . . . . ?
C18 C13 C14 C15 1.6(4) . . . . ?
C13 C14 C15 C16 -1.0(4) . . . . ?
C14 C15 C16 C17 -0.2(4) . . . . ?
C15 C16 C17 C18 0.8(4) . . . . ?
C16 C17 C18 C13 -0.2(4) . . . . ?
C16 C17 C18 C19 -178.8(3) . . . . ?
C14 C13 C18 C17 -1.0(4) . . . . ?
N1 C13 C18 C17 -178.9(2) . . . . ?
C14 C13 C18 C19 177.9(2) . . . . ?
N1 C13 C18 C19 0.0(3) . . . . ?
C26 N3 C19 C20 0.5(3) . . . . ?
C26 N3 C19 C18 -180.0(2) . . . . ?
C17 C18 C19 N3 -1.6(5) . . . . ?
C13 C18 C19 N3 179.7(3) . . . . ?
C17 C18 C19 C20 178.0(3) . . . . ?
C13 C18 C19 C20 -0.7(3) . . . . ?
C21 N2 C20 N1 179.1(2) . . . . ?
C21 N2 C20 C19 -0.3(4) . . . . ?
C13 N1 C20 N2 179.4(2) . . . . ?
C1 N1 C20 N2 -4.9(4) . . . . ?
C13 N1 C20 C19 -1.1(3) . . . . ?
C1 N1 C20 C19 174.5(2) . . . . ?
N3 C19 C20 N2 0.2(4) . . . . ?
C18 C19 C20 N2 -179.4(2) . . . . ?
N3 C19 C20 N1 -179.3(2) . . . . ?
C18 C19 C20 N1 1.1(3) . . . . ?
C20 N2 C21 C22 -179.1(2) . . . . ?
C20 N2 C21 C26 -0.3(3) . . . . ?
N2 C21 C22 C23 178.6(2) . . . . ?
C26 C21 C22 C23 -0.2(4) . . . . ?
C21 C22 C23 C24 -1.1(4) . . . . ?
C22 C23 C24 C25 1.6(4) . . . . ?
C23 C24 C25 C26 -0.7(4) . . . . ?
C19 N3 C26 C25 177.6(2) . . . . ?
C19 N3 C26 C21 -1.0(3) . . . . ?
C24 C25 C26 N3 -179.4(2) . . . . ?
C24 C25 C26 C21 -0.6(4) . . . . ?
N2 C21 C26 N3 1.0(4) . . . . ?
C22 C21 C26 N3 179.8(2) . . . . ?
N2 C21 C26 C25 -177.7(2) . . . . ?
C22 C21 C26 C25 1.1(4) . . . . ?

loop_
_cod_related_entry_id
_cod_related_entry_database
_cod_related_entry_code
1 ChemSpider 30653445
